data_7202370
loop_
_publ_author_name
'Brillante, Aldo'
'Bilotti, Ivano'
'Della Valle, Raffaele Guido'
'Venuti, Elisabetta'
'Milita, Silvia'
'Dionigi, Chiara'
'Borgatti, Francesco'
'Lazar, Adina Nicoleta'
'Biscarini, Fabio'
'Mas-Torrent, Marta'
'Oxtoby, Neil S.'
'Crivillers, Nuria'
'Veciana, Jaume'
'Rovira, Concepci\'o'
'Leufgen, Michael'
'Schmidt, Georg'
'Molenkamp, Laurens W.'

_publ_section_title
;
 The four polymorphic modifications of the semiconductor
 dibenzo-tetrathiafulvalene
;
_journal_issue 12
_journal_name_full CrystEngComm
_journal_page_first 1899
_journal_paper_doi 10.1039/b810993a
_journal_volume 10
_journal_year 2008
_chemical_formula_moiety 'C14 H8 S4'
_chemical_formula_sum 'C14 H8 S4'
_chemical_formula_weight 304.44
_chemical_name_systematic
;
?
;
_space_group_IT_number 9
_symmetry_cell_setting monoclinic
_symmetry_space_group_name_Hall 'C -2yc'
_symmetry_space_group_name_H-M 'C 1 c 1'
_atom_sites_solution_hydrogens geom
_atom_sites_solution_primary direct
_atom_sites_solution_secondary difmap
_audit_creation_method SHELXL-97
_cell_angle_alpha 90.00
_cell_angle_beta 111.637(10)
_cell_angle_gamma 90.00
_cell_formula_units_Z 4
_cell_length_a 15.154(9)
_cell_length_b 11.571(7)
_cell_length_c 8.027(5)
_cell_measurement_temperature 300(2)
_cell_volume 1308.3(14)
_computing_cell_refinement 'BRUKER SMART'
_computing_data_collection 'BRUKER SMART'
_computing_data_reduction 'BRUKER shelxtl'
_computing_structure_refinement 'SHELXL-97 (Sheldrick, 1997)'
_computing_structure_solution 'SHELXS-97 (Sheldrick, 1990)'
_diffrn_ambient_temperature 300(2)
_diffrn_measured_fraction_theta_full 0.994
_diffrn_measured_fraction_theta_max 0.994
_diffrn_measurement_device_type ccd
_diffrn_measurement_method 'phi and omega scans'
_diffrn_radiation_monochromator graphite
_diffrn_radiation_source 'fine-focus sealed tube'
_diffrn_radiation_type MoK\a
_diffrn_radiation_wavelength 0.71073
_diffrn_reflns_av_R_equivalents 0.0389
_diffrn_reflns_av_sigmaI/netI 0.0478
_diffrn_reflns_limit_h_max 20
_diffrn_reflns_limit_h_min -20
_diffrn_reflns_limit_k_max 15
_diffrn_reflns_limit_k_min -15
_diffrn_reflns_limit_l_max 10
_diffrn_reflns_limit_l_min -10
_diffrn_reflns_number 9802
_diffrn_reflns_theta_full 28.34
_diffrn_reflns_theta_max 28.34
_diffrn_reflns_theta_min 2.28
_exptl_absorpt_coefficient_mu 0.701
_exptl_absorpt_correction_type none
_exptl_crystal_colour yellow
_exptl_crystal_density_diffrn 1.545
_exptl_crystal_density_method 'not measured'
_exptl_crystal_description plate
_exptl_crystal_F_000 624
_exptl_crystal_size_max 0.3
_exptl_crystal_size_mid 0.1
_exptl_crystal_size_min 0.05
_refine_diff_density_max 1.315
_refine_diff_density_min -0.221
_refine_diff_density_rms 0.093
_refine_ls_abs_structure_details 'Flack H D (1983), Acta Cryst. A39, 876-881'
_refine_ls_abs_structure_Flack 0.18(16)
_refine_ls_extinction_method none
_refine_ls_goodness_of_fit_ref 0.943
_refine_ls_hydrogen_treatment constr
_refine_ls_matrix_type full
_refine_ls_number_parameters 163
_refine_ls_number_reflns 3175
_refine_ls_number_restraints 2
_refine_ls_restrained_S_all 0.943
_refine_ls_R_factor_all 0.0786
_refine_ls_R_factor_gt 0.0553
_refine_ls_shift/su_max 0.000
_refine_ls_shift/su_mean 0.000
_refine_ls_structure_factor_coef Fsqd
_refine_ls_weighting_details 'calc w=1/[\s^2^(Fo^2^)+(0.0857P)^2^+0.0000P] where P=(Fo^2^+2Fc^2^)/3'
_refine_ls_weighting_scheme calc
_refine_ls_wR_factor_gt 0.1242
_refine_ls_wR_factor_ref 0.1343
_reflns_number_gt 2227
_reflns_number_total 3175
_reflns_threshold_expression >2sigma(I)
_cod_data_source_file B810993A.txt
_cod_data_source_block dbttf1g
_cod_original_cell_volume 1308.4(13)
_cod_original_sg_symbol_H-M Cc
_cod_database_code 7202370

loop_
_symmetry_equiv_pos_as_xyz
'x, y, z'
'x, -y, z+1/2'
'x+1/2, y+1/2, z'
'x+1/2, -y+1/2, z+1/2'

loop_
_atom_site_label
_atom_site_type_symbol
_atom_site_fract_x
_atom_site_fract_y
_atom_site_fract_z
_atom_site_U_iso_or_equiv
_atom_site_adp_type
_atom_site_occupancy
_atom_site_symmetry_multiplicity
_atom_site_calc_flag
_atom_site_refinement_flags
_atom_site_disorder_assembly
_atom_site_disorder_group
S1 S 0.58810(8) 0.48944(8) 0.63434(14) 0.0468(3) Uani 1 1 d . . .
C1 C 0.6656(3) 0.3716(3) 0.7112(5) 0.0393(9) Uani 1 1 d . . .
S2 S 0.62456(8) 0.26073(9) 0.81491(15) 0.0501(4) Uani 1 1 d . . .
C2 C 0.5096(3) 0.3157(3) 0.7592(6) 0.0413(10) Uani 1 1 d . . .
S3 S 0.79439(8) 0.48183(10) 0.60166(15) 0.0549(4) Uani 1 1 d . . .
C3 C 0.4373(4) 0.2599(4) 0.7952(8) 0.0493(16) Uani 1 1 d . . .
H3A H 0.4483 0.1888 0.8533 0.059 Uiso 1 1 calc R . .
S4 S 0.82923(8) 0.25006(9) 0.77341(15) 0.0543(4) Uani 1 1 d . . .
C4 C 0.3489(4) 0.3114(5) 0.7434(8) 0.0687(15) Uani 1 1 d . . .
H4A H 0.3001 0.2736 0.7653 0.082 Uiso 1 1 calc R . .
C5 C 0.3313(4) 0.4190(5) 0.6592(7) 0.0632(14) Uani 1 1 d . . .
H5A H 0.2715 0.4523 0.6260 0.076 Uiso 1 1 calc R . .
C6 C 0.4026(4) 0.4756(5) 0.6254(8) 0.0512(17) Uani 1 1 d . . .
H6A H 0.3909 0.5479 0.5711 0.061 Uiso 1 1 calc R . .
C7 C 0.4924(3) 0.4255(3) 0.6719(6) 0.0398(9) Uani 1 1 d . . .
C8 C 0.7510(3) 0.3689(3) 0.6961(5) 0.0394(9) Uani 1 1 d . . .
C9 C 0.9095(3) 0.4264(4) 0.6640(6) 0.0398(9) Uani 1 1 d . . .
C10 C 0.9821(4) 0.4852(5) 0.6360(8) 0.059(2) Uani 1 1 d . . .
H10A H 0.9703 0.5572 0.5808 0.071 Uiso 1 1 calc R . .
C11 C 1.0711(4) 0.4388(5) 0.6882(9) 0.0738(16) Uani 1 1 d . . .
H11A H 1.1202 0.4790 0.6709 0.089 Uiso 1 1 calc R . .
C12 C 1.0873(4) 0.3258(5) 0.7710(8) 0.0732(17) Uani 1 1 d . . .
H12A H 1.1473 0.2925 0.8081 0.088 Uiso 1 1 calc R . .
C13 C 1.0137(5) 0.2679(5) 0.7947(9) 0.0579(18) Uani 1 1 d . . .
H13A H 1.0240 0.1950 0.8471 0.070 Uiso 1 1 calc R . .
C14 C 0.9255(3) 0.3165(4) 0.7421(6) 0.0438(10) Uani 1 1 d . . .

loop_
_atom_site_aniso_label
_atom_site_aniso_U_11
_atom_site_aniso_U_22
_atom_site_aniso_U_33
_atom_site_aniso_U_23
_atom_site_aniso_U_13
_atom_site_aniso_U_12
S1 0.0447(7) 0.0368(5) 0.0604(8) 0.0090(5) 0.0213(6) 0.0069(4)
C1 0.040(2) 0.0314(19) 0.044(3) 0.0010(17) 0.0133(18) 0.0017(15)
S2 0.0424(8) 0.0417(6) 0.0681(9) 0.0164(5) 0.0226(6) 0.0029(4)
C2 0.038(2) 0.041(2) 0.045(3) -0.0051(18) 0.016(2) 0.0008(18)
S3 0.0502(9) 0.0458(6) 0.0749(10) 0.0232(6) 0.0303(7) 0.0092(5)
C3 0.047(4) 0.051(3) 0.056(3) -0.002(2) 0.026(3) -0.0056(19)
S4 0.0527(9) 0.0402(6) 0.0789(10) 0.0208(5) 0.0346(7) 0.0115(5)
C4 0.047(3) 0.099(4) 0.070(4) -0.026(3) 0.034(3) -0.007(3)
C5 0.047(3) 0.081(4) 0.070(4) -0.012(3) 0.031(3) 0.007(3)
C6 0.041(4) 0.054(3) 0.057(4) -0.013(2) 0.016(3) 0.006(2)
C7 0.039(2) 0.042(2) 0.040(2) -0.0046(18) 0.0165(18) 0.0004(17)
C8 0.042(2) 0.0316(19) 0.047(3) 0.0066(16) 0.0195(19) 0.0049(15)
C9 0.046(3) 0.041(2) 0.037(2) -0.0002(17) 0.0199(19) 0.0028(18)
C10 0.068(5) 0.056(3) 0.068(4) -0.003(2) 0.042(4) -0.006(2)
C11 0.059(4) 0.072(3) 0.106(5) -0.010(3) 0.049(3) -0.008(3)
C12 0.044(3) 0.087(4) 0.091(5) 0.000(3) 0.027(3) 0.013(3)
C13 0.054(5) 0.062(3) 0.061(4) 0.008(2) 0.025(3) 0.017(2)
C14 0.043(3) 0.046(2) 0.045(3) 0.0008(19) 0.019(2) 0.0032(19)

loop_
_atom_type_symbol
_atom_type_description
_atom_type_scat_dispersion_real
_atom_type_scat_dispersion_imag
_atom_type_scat_source
C C 0.0033 0.0016 'International Tables Vol C Tables 4.2.6.8 and 6.1.1.4'
H H 0.0000 0.0000 'International Tables Vol C Tables 4.2.6.8 and 6.1.1.4'
S S 0.1246 0.1234 'International Tables Vol C Tables 4.2.6.8 and 6.1.1.4'

loop_
_geom_angle_atom_site_label_1
_geom_angle_atom_site_label_2
_geom_angle_atom_site_label_3
_geom_angle
_geom_angle_site_symmetry_1
_geom_angle_site_symmetry_3
_geom_angle_publ_flag
C7 S1 C1 95.8(2) . . ?
C8 C1 S1 121.9(3) . . ?
C8 C1 S2 123.0(3) . . ?
S1 C1 S2 115.1(2) . . ?
C2 S2 C1 96.1(2) . . ?
C3 C2 C7 120.0(4) . . ?
C3 C2 S2 124.3(4) . . ?
C7 C2 S2 115.6(3) . . ?
C9 S3 C8 95.6(2) . . ?
C4 C3 C2 119.1(5) . . ?
C14 S4 C8 95.4(2) . . ?
C3 C4 C5 121.4(5) . . ?
C6 C5 C4 119.9(5) . . ?
C5 C6 C7 120.6(6) . . ?
C6 C7 C2 118.9(4) . . ?
C6 C7 S1 124.5(4) . . ?
C2 C7 S1 116.6(3) . . ?
C1 C8 S3 123.2(3) . . ?
C1 C8 S4 121.9(3) . . ?
S3 C8 S4 114.8(2) . . ?
C10 C9 C14 120.2(4) . . ?
C10 C9 S3 123.0(4) . . ?
C14 C9 S3 116.8(3) . . ?
C11 C10 C9 120.9(5) . . ?
C10 C11 C12 118.5(5) . . ?
C13 C12 C11 119.7(5) . . ?
C14 C13 C12 120.6(5) . . ?
C13 C14 C9 120.1(4) . . ?
C13 C14 S4 123.2(4) . . ?
C9 C14 S4 116.6(3) . . ?

loop_
_geom_bond_atom_site_label_1
_geom_bond_atom_site_label_2
_geom_bond_distance
_geom_bond_site_symmetry_2
_geom_bond_publ_flag
S1 C7 1.750(5) . ?
S1 C1 1.756(4) . ?
C1 C8 1.344(4) . ?
C1 S2 1.763(4) . ?
S2 C2 1.751(5) . ?
C2 C3 1.391(7) . ?
C2 C7 1.428(6) . ?
S3 C9 1.749(5) . ?
S3 C8 1.756(4) . ?
C3 C4 1.384(8) . ?
S4 C14 1.747(5) . ?
S4 C8 1.772(4) . ?
C4 C5 1.394(9) . ?
C5 C6 1.372(8) . ?
C6 C7 1.398(7) . ?
C9 C10 1.381(7) . ?
C9 C14 1.400(6) . ?
C10 C11 1.365(8) . ?
C11 C12 1.446(9) . ?
C12 C13 1.374(8) . ?
C13 C14 1.365(7) . ?

loop_
_geom_torsion_atom_site_label_1
_geom_torsion_atom_site_label_2
_geom_torsion_atom_site_label_3
_geom_torsion_atom_site_label_4
_geom_torsion
_geom_torsion_site_symmetry_1
_geom_torsion_site_symmetry_2
_geom_torsion_site_symmetry_3
_geom_torsion_site_symmetry_4
_geom_torsion_publ_flag
C7 S1 C1 C8 173.2(3) . . . . ?
C7 S1 C1 S2 -8.7(3) . . . . ?
C8 C1 S2 C2 -173.4(3) . . . . ?
S1 C1 S2 C2 8.6(3) . . . . ?
C1 S2 C2 C3 175.3(4) . . . . ?
C1 S2 C2 C7 -4.9(3) . . . . ?
C7 C2 C3 C4 0.8(7) . . . . ?
S2 C2 C3 C4 -179.5(4) . . . . ?
C2 C3 C4 C5 -1.2(8) . . . . ?
C3 C4 C5 C6 0.3(7) . . . . ?
C4 C5 C6 C7 1.1(8) . . . . ?
C5 C6 C7 C2 -1.6(7) . . . . ?
C5 C6 C7 S1 179.7(4) . . . . ?
C3 C2 C7 C6 0.6(7) . . . . ?
S2 C2 C7 C6 -179.2(3) . . . . ?
C3 C2 C7 S1 179.4(3) . . . . ?
S2 C2 C7 S1 -0.3(4) . . . . ?
C1 S1 C7 C6 -175.8(4) . . . . ?
C1 S1 C7 C2 5.4(4) . . . . ?
S1 C1 C8 S3 0.7(4) . . . . ?
S2 C1 C8 S3 -177.1(3) . . . . ?
S1 C1 C8 S4 -180.0(3) . . . . ?
S2 C1 C8 S4 2.2(4) . . . . ?
C9 S3 C8 C1 170.7(3) . . . . ?
C9 S3 C8 S4 -8.6(3) . . . . ?
C14 S4 C8 C1 -171.5(3) . . . . ?
C14 S4 C8 S3 7.9(3) . . . . ?
C8 S3 C9 C10 -175.0(4) . . . . ?
C8 S3 C9 C14 6.3(4) . . . . ?
C14 C9 C10 C11 -1.8(8) . . . . ?
S3 C9 C10 C11 179.5(4) . . . . ?
C9 C10 C11 C12 1.0(8) . . . . ?
C10 C11 C12 C13 0.2(9) . . . . ?
C11 C12 C13 C14 -0.5(9) . . . . ?
C12 C13 C14 C9 -0.3(8) . . . . ?
C12 C13 C14 S4 -178.1(5) . . . . ?
C10 C9 C14 C13 1.5(7) . . . . ?
S3 C9 C14 C13 -179.7(4) . . . . ?
C10 C9 C14 S4 179.5(3) . . . . ?
S3 C9 C14 S4 -1.8(5) . . . . ?
C8 S4 C14 C13 174.2(4) . . . . ?
C8 S4 C14 C9 -3.7(4) . . . . ?

loop_
_cod_related_entry_id
_cod_related_entry_database
_cod_related_entry_code
1 ChemSpider 124495
